data_7053561
loop_
_publ_author_name
'Trzewik, Bartosz'
'Seidler, Tomasz'
'Broc\/lawik, Ewa'
'Stadnicka, Katarzyna'

_publ_section_title
;
 Mechanisms of reactions conducted on \a-amido-\a-aminonitrones,
 determined based on the structures of their crystalline products and DFT
 calculations
;
_journal_issue 10
_journal_name_full 'New Journal of Chemistry'
_journal_page_first 2220
_journal_paper_doi 10.1039/c0nj00193g
_journal_volume 34
_journal_year 2010
_chemical_formula_moiety 'C19 H16 N4 O'
_chemical_formula_sum 'C19 H16 N4 O'
_chemical_formula_weight 316.36
_chemical_name_common (Z)-2-(phenylamino)-2-(phenylimino)-N-(pyridin-2-yl)ethanamide
_chemical_name_systematic
;
(Z)-2-(phenylamino)-2-(phenylimino)-N-(pyridin-2-yl)ethanamide
;
_space_group_IT_number 15
_symmetry_cell_setting monoclinic
_symmetry_space_group_name_Hall '-C 2yc'
_symmetry_space_group_name_H-M 'C 1 2/c 1'
_atom_sites_solution_hydrogens difmap
_atom_sites_solution_primary direct
_atom_sites_solution_secondary difmap
_audit_creation_method SHELXL-97
_cell_angle_alpha 90.00
_cell_angle_beta 98.881(1)
_cell_angle_gamma 90.00
_cell_formula_units_Z 8
_cell_length_a 26.1851(8)
_cell_length_b 9.1055(3)
_cell_length_c 13.7491(6)
_cell_measurement_reflns_used 2294
_cell_measurement_temperature 293(2)
_cell_measurement_theta_max 27.485
_cell_measurement_theta_min 0.998
_cell_volume 3238.9(2)
_computing_cell_refinement 'HKL Scalepack (Otwinowski & Minor, 1997)'
_computing_data_collection 'Collect (Nonius BV, 1997-2000)'
_computing_data_reduction 'HKL DENZO and Scalepack (Otwinowski & Minor, 1997)'
_computing_molecular_graphics 'Ortep3 (Farrugia,1997)'
_computing_publication_material 'SHELXL-97 (Sheldrick, 1997)'
_computing_structure_refinement 'SHELXL-97 (Sheldrick, 1997)'
_computing_structure_solution 'SIR-92 (ALTOMARE et al., 1994)'
_diffrn_ambient_temperature 293(2)
_diffrn_detector_area_resol_mean 9
_diffrn_measured_fraction_theta_full 0.977
_diffrn_measured_fraction_theta_max 0.977
_diffrn_measurement_device '95mm CCD camera on \k-goniostat'
_diffrn_measurement_device_type KappaCCD
_diffrn_measurement_method '\f and \o scans to fill Ewald sphere'
_diffrn_radiation_monochromator 'horizontally mounted graphite crystal'
_diffrn_radiation_source 'fine-focus sealed tube'
_diffrn_radiation_type MoK\a
_diffrn_radiation_wavelength 0.71073
_diffrn_reflns_av_R_equivalents 0.0216
_diffrn_reflns_av_sigmaI/netI 0.0413
_diffrn_reflns_limit_h_max 33
_diffrn_reflns_limit_h_min 0
_diffrn_reflns_limit_k_max 11
_diffrn_reflns_limit_k_min -8
_diffrn_reflns_limit_l_max 17
_diffrn_reflns_limit_l_min -17
_diffrn_reflns_number 5189
_diffrn_reflns_theta_full 27.50
_diffrn_reflns_theta_max 27.50
_diffrn_reflns_theta_min 2.74
_exptl_absorpt_coefficient_mu 0.084
_exptl_absorpt_correction_T_max 0.9967
_exptl_absorpt_correction_T_min 0.9569
_exptl_absorpt_correction_type multi-scan
_exptl_absorpt_process_details 'HKL DENZO and Scalepack (Otwinowski & Minor, 1997)'
_exptl_crystal_colour yellow
_exptl_crystal_density_diffrn 1.298
_exptl_crystal_density_method 'not measured'
_exptl_crystal_description plate
_exptl_crystal_F_000 1328
_exptl_crystal_size_max 0.57
_exptl_crystal_size_mid 0.32
_exptl_crystal_size_min 0.05
_refine_diff_density_max 0.171
_refine_diff_density_min -0.174
_refine_diff_density_rms 0.032
_refine_ls_extinction_method none
_refine_ls_goodness_of_fit_ref 1.039
_refine_ls_hydrogen_treatment mixed
_refine_ls_matrix_type full
_refine_ls_number_parameters 223
_refine_ls_number_reflns 3630
_refine_ls_number_restraints 2
_refine_ls_restrained_S_all 1.039
_refine_ls_R_factor_all 0.0635
_refine_ls_R_factor_gt 0.0451
_refine_ls_shift/su_max 0.001
_refine_ls_shift/su_mean 0.000
_refine_ls_structure_factor_coef Fsqd
_refine_ls_weighting_details 'w=1/[\s^2^(Fo^2^)+(0.0407P)^2^+1.7843P] where P=(Fo^2^+2Fc^2^)/3'
_refine_ls_weighting_scheme calc
_refine_ls_wR_factor_gt 0.1039
_refine_ls_wR_factor_ref 0.1145
_reflns_number_gt 2814
_reflns_number_total 3630
_reflns_threshold_expression >2sigma(I)
_cod_data_source_file c0nj00193g.txt
_cod_data_source_block (7a)
_cod_depositor_comments
;
The following automatic conversions were performed:

'_geom_hbond_publ_flag' value 'Y' changed to 'y' according to
/home/saulius/struct/CIF-dictionaries/cif_core.dic dictionary named
'cif_core.dic' version 2.4.2 from 2011-04-26 (3 times).

Automatic conversion script
Id: cif_fix_values 1891 2012-01-12 08:04:46Z andrius 
;
_cod_original_sg_symbol_H-M 'C 2/c'
_cod_database_code 7053561

loop_
_symmetry_equiv_pos_as_xyz
'x, y, z'
'-x, y, -z+1/2'
'x+1/2, y+1/2, z'
'-x+1/2, y+1/2, -z+1/2'
'-x, -y, -z'
'x, -y, z-1/2'
'-x+1/2, -y+1/2, -z'
'x+1/2, -y+1/2, z-1/2'

loop_
_atom_site_label
_atom_site_type_symbol
_atom_site_fract_x
_atom_site_fract_y
_atom_site_fract_z
_atom_site_U_iso_or_equiv
_atom_site_adp_type
_atom_site_occupancy
_atom_site_symmetry_multiplicity
_atom_site_calc_flag
_atom_site_refinement_flags
N2 N 0.68726(4) 0.12875(14) 0.11527(9) 0.0394(3) Uani 1 1 d D
H2 H 0.7171(5) 0.1147(18) 0.1548(11) 0.047 Uiso 1 1 d D
N3 N 0.65340(4) 0.08460(14) -0.05645(8) 0.0389(3) Uani 1 1 d .
C3 C 0.68679(5) 0.07794(15) 0.02247(10) 0.0339(3) Uani 1 1 d .
C4 C 0.73729(5) -0.00114(16) 0.01405(10) 0.0372(3) Uani 1 1 d .
O4 O 0.77167(4) -0.00910(15) 0.08433(8) 0.0587(3) Uani 1 1 d .
N5 N 0.73963(4) -0.05573(15) -0.07637(9) 0.0396(3) Uani 1 1 d D
H5 H 0.7117(5) -0.0431(18) -0.1183(11) 0.048 Uiso 1 1 d D
C21 C 0.64686(5) 0.19147(16) 0.15931(9) 0.0339(3) Uani 1 1 d .
C22 C 0.65852(6) 0.31120(17) 0.22126(11) 0.0414(3) Uani 1 1 d .
H22 H 0.6920 0.3482 0.2327 0.050 Uiso 1 1 calc R
C23 C 0.62049(6) 0.37517(19) 0.26571(12) 0.0500(4) Uani 1 1 d .
H23 H 0.6284 0.4549 0.3076 0.060 Uiso 1 1 calc R
C24 C 0.57066(6) 0.3216(2) 0.24853(13) 0.0548(4) Uani 1 1 d .
H24 H 0.5449 0.3664 0.2776 0.066 Uiso 1 1 calc R
C25 C 0.55923(6) 0.20151(19) 0.18813(12) 0.0483(4) Uani 1 1 d .
H25 H 0.5257 0.1650 0.1768 0.058 Uiso 1 1 calc R
C26 C 0.59726(5) 0.13487(16) 0.14422(10) 0.0389(3) Uani 1 1 d .
H26 H 0.5895 0.0524 0.1048 0.047 Uiso 1 1 calc R
C31 C 0.60768(5) 0.16871(17) -0.06742(10) 0.0379(3) Uani 1 1 d .
C32 C 0.56156(6) 0.1023(2) -0.10763(12) 0.0522(4) Uani 1 1 d .
H32 H 0.5613 0.0038 -0.1255 0.063 Uiso 1 1 calc R
C33 C 0.51608(7) 0.1817(3) -0.12132(15) 0.0664(5) Uani 1 1 d .
H33 H 0.4852 0.1354 -0.1466 0.080 Uiso 1 1 calc R
C34 C 0.51601(7) 0.3285(3) -0.09789(15) 0.0676(6) Uani 1 1 d .
H34 H 0.4853 0.3815 -0.1071 0.081 Uiso 1 1 calc R
C35 C 0.56175(7) 0.3959(2) -0.06070(14) 0.0581(5) Uani 1 1 d .
H35 H 0.5619 0.4954 -0.0455 0.070 Uiso 1 1 calc R
C36 C 0.60758(6) 0.31793(18) -0.04547(12) 0.0458(4) Uani 1 1 d .
H36 H 0.6383 0.3651 -0.0206 0.055 Uiso 1 1 calc R
N51 N 0.77398(4) -0.15234(14) -0.20562(8) 0.0392(3) Uani 1 1 d .
C52 C 0.78095(5) -0.12933(15) -0.10880(10) 0.0336(3) Uani 1 1 d .
C53 C 0.82500(6) -0.17403(17) -0.04605(11) 0.0415(3) Uani 1 1 d .
H53 H 0.8286 -0.1572 0.0214 0.050 Uiso 1 1 calc R
C54 C 0.86312(6) -0.24394(18) -0.08711(12) 0.0487(4) Uani 1 1 d .
H54 H 0.8932 -0.2750 -0.0473 0.058 Uiso 1 1 calc R
C55 C 0.85674(6) -0.26792(19) -0.18710(12) 0.0516(4) Uani 1 1 d .
H55 H 0.8822 -0.3143 -0.2160 0.062 Uiso 1 1 calc R
C56 C 0.81174(6) -0.22143(18) -0.24266(11) 0.0472(4) Uani 1 1 d .
H56 H 0.8072 -0.2389 -0.3101 0.057 Uiso 1 1 calc R

loop_
_atom_site_aniso_label
_atom_site_aniso_U_11
_atom_site_aniso_U_22
_atom_site_aniso_U_33
_atom_site_aniso_U_23
_atom_site_aniso_U_13
_atom_site_aniso_U_12
N2 0.0308(6) 0.0565(8) 0.0316(6) -0.0070(5) 0.0070(5) 0.0042(6)
N3 0.0339(6) 0.0499(7) 0.0337(6) -0.0021(5) 0.0077(5) 0.0034(5)
C3 0.0314(7) 0.0400(7) 0.0320(7) -0.0015(6) 0.0104(5) -0.0025(6)
C4 0.0333(7) 0.0467(8) 0.0327(7) -0.0042(6) 0.0084(5) 0.0000(6)
O4 0.0419(6) 0.0912(9) 0.0406(6) -0.0194(6) -0.0011(5) 0.0180(6)
N5 0.0318(6) 0.0565(8) 0.0310(6) -0.0046(5) 0.0061(5) 0.0073(6)
C21 0.0335(7) 0.0419(7) 0.0279(7) 0.0011(5) 0.0095(5) 0.0032(6)
C22 0.0361(7) 0.0494(8) 0.0388(8) -0.0065(6) 0.0061(6) -0.0028(7)
C23 0.0478(9) 0.0543(10) 0.0486(9) -0.0172(7) 0.0099(7) 0.0018(7)
C24 0.0433(9) 0.0687(11) 0.0559(10) -0.0171(9) 0.0186(7) 0.0063(8)
C25 0.0368(8) 0.0628(10) 0.0483(9) -0.0081(8) 0.0155(7) -0.0055(7)
C26 0.0404(8) 0.0428(8) 0.0354(7) -0.0043(6) 0.0121(6) -0.0048(6)
C31 0.0347(7) 0.0509(8) 0.0294(7) 0.0020(6) 0.0096(5) 0.0025(6)
C32 0.0422(8) 0.0629(11) 0.0501(10) -0.0075(8) 0.0029(7) -0.0007(8)
C33 0.0380(9) 0.0893(15) 0.0694(12) -0.0027(11) -0.0001(8) 0.0033(9)
C34 0.0477(10) 0.0841(15) 0.0720(13) 0.0144(11) 0.0122(9) 0.0240(10)
C35 0.0638(11) 0.0530(10) 0.0610(11) 0.0137(8) 0.0203(9) 0.0151(9)
C36 0.0463(8) 0.0494(9) 0.0435(9) 0.0081(7) 0.0125(7) -0.0007(7)
N51 0.0376(6) 0.0495(7) 0.0315(6) -0.0023(5) 0.0089(5) 0.0036(5)
C52 0.0320(7) 0.0371(7) 0.0333(7) -0.0018(5) 0.0099(5) -0.0010(6)
C53 0.0402(8) 0.0484(8) 0.0355(8) -0.0031(6) 0.0051(6) 0.0047(7)
C54 0.0404(8) 0.0541(10) 0.0508(10) -0.0003(7) 0.0049(7) 0.0134(7)
C55 0.0487(9) 0.0578(10) 0.0519(10) 0.0007(8) 0.0191(7) 0.0165(8)
C56 0.0509(9) 0.0572(10) 0.0360(8) -0.0032(7) 0.0145(7) 0.0104(7)

loop_
_atom_type_symbol
_atom_type_description
_atom_type_scat_dispersion_real
_atom_type_scat_dispersion_imag
_atom_type_scat_source
C C 0.0033 0.0016 'International Tables Vol C Tables 4.2.6.8 and 6.1.1.4'
H H 0.0000 0.0000 'International Tables Vol C Tables 4.2.6.8 and 6.1.1.4'
N N 0.0061 0.0033 'International Tables Vol C Tables 4.2.6.8 and 6.1.1.4'
O O 0.0106 0.0060 'International Tables Vol C Tables 4.2.6.8 and 6.1.1.4'

loop_
_geom_angle_atom_site_label_1
_geom_angle_atom_site_label_2
_geom_angle_atom_site_label_3
_geom_angle
C3 N2 C21 129.8(1)
C3 N2 H2 114(1)
C21 N2 H2 116(1)
C3 N3 C31 124.9(1)
N3 C3 N2 133.2(1)
N3 C3 C4 116.3(1)
N2 C3 C4 110.5(1)
O4 C4 N5 125.2(1)
O4 C4 C3 120.8(1)
N5 C4 C3 114.0(1)
C4 N5 C52 128.0(1)
C4 N5 H5 114(1)
C52 N5 H5 118(1)
C26 C21 C22 119.8(1)
C26 C21 N2 122.1(1)
C22 C21 N2 118.1(1)
C23 C22 C21 120.0(1)
C23 C22 H22 120.0
C21 C22 H22 120.0
C22 C23 C24 120.3(2)
C22 C23 H23 119.8
C24 C23 H23 119.8
C25 C24 C23 119.7(1)
C25 C24 H24 120.1
C23 C24 H24 120.1
C24 C25 C26 120.5(1)
C24 C25 H25 119.7
C26 C25 H25 119.7
C25 C26 C21 119.6(1)
C25 C26 H26 120.2
C21 C26 H26 120.2
C32 C31 C36 118.8(1)
C32 C31 N3 118.6(1)
C36 C31 N3 122.5(1)
C33 C32 C31 120.4(2)
C33 C32 H32 119.8
C31 C32 H32 119.8
C34 C33 C32 120.6(2)
C34 C33 H33 119.7
C32 C33 H33 119.7
C35 C34 C33 119.3(2)
C35 C34 H34 120.3
C33 C34 H34 120.3
C34 C35 C36 120.9(2)
C34 C35 H35 119.5
C36 C35 H35 119.5
C35 C36 C31 120.0(2)
C35 C36 H36 120.0
C31 C36 H36 120.0
C52 N51 C56 117.4(1)
N51 C52 C53 123.1(1)
N51 C52 N5 113.6(1)
C53 C52 N5 123.3(1)
C54 C53 C52 117.8(1)
C54 C53 H53 121.1
C52 C53 H53 121.1
C53 C54 C55 119.9(1)
C53 C54 H54 120.0
C55 C54 H54 120.0
C56 C55 C54 118.0(1)
C56 C55 H55 121.0
C54 C55 H55 121.0
N51 C56 C55 123.8(2)
N51 C56 H56 118.1
C55 C56 H56 118.1

loop_
_geom_bond_atom_site_label_1
_geom_bond_atom_site_label_2
_geom_bond_distance
N2 C3 1.356(2)
N2 C21 1.418(2)
N2 H2 0.89(1)
N3 C3 1.286(2)
N3 C31 1.410(2)
C3 C4 1.526(2)
C4 O4 1.217(2)
C4 N5 1.349(2)
N5 C52 1.403(3)
N5 H5 0.87(1)
C21 C26 1.383(2)
C21 C22 1.388(2)
C22 C23 1.376(2)
C22 H22 0.9300
C23 C24 1.379(2)
C23 H23 0.9300
C24 C25 1.378(2)
C24 H24 0.9300
C25 C26 1.382(2)
C25 H25 0.9300
C26 H26 0.9300
C31 C32 1.387(2)
C31 C36 1.392(2)
C32 C33 1.381(2)
C32 H32 0.9300
C33 C34 1.375(3)
C33 H33 0.9300
C34 C35 1.372(3)
C34 H34 0.9300
C35 C36 1.382(2)
C35 H35 0.9300
C36 H36 0.9300
N51 C52 1.332(2)
N51 C56 1.337(2)
C52 C53 1.390(2)
C53 C54 1.376(2)
C53 H53 0.9300
C54 C55 1.376(2)
C54 H54 0.9300
C55 C56 1.369(2)
C55 H55 0.9300
C56 H56 0.9300

loop_
_geom_hbond_atom_site_label_D
_geom_hbond_atom_site_label_H
_geom_hbond_atom_site_label_A
_geom_hbond_distance_DH
_geom_hbond_distance_HA
_geom_hbond_distance_DA
_geom_hbond_angle_DHA
_geom_hbond_site_symmetry_A
_geom_hbond_publ_flag
N2 H2 O4 0.89(1) 2.16(2) 2.633(2) 112(1) . y
N2 H2 N51 0.89(1) 2.27(1) 3.089(2) 154(1) 6_556 y
N5 H5 N3 0.87(1) 2.19(2) 2.645(2) 112(1) . y

loop_
_geom_torsion_atom_site_label_1
_geom_torsion_atom_site_label_2
_geom_torsion_atom_site_label_3
_geom_torsion_atom_site_label_4
_geom_torsion
C31 N3 C3 N2 8.2(3)
C31 N3 C3 C4 -171.2(1)
C21 N2 C3 N3 9.4(3)
C21 N2 C3 C4 -171.2(1)
N3 C3 C4 O4 177.9(1)
N2 C3 C4 O4 -1.6(2)
N3 C3 C4 N5 -0.8(2)
N2 C3 C4 N5 179.7(1)
O4 C4 N5 C52 -1.0(3)
C3 C4 N5 C52 177.7(1)
C3 N2 C21 C26 42.4(2)
C3 N2 C21 C22 -139.3(2)
C26 C21 C22 C23 -1.4(2)
N2 C21 C22 C23 -179.8(1)
C21 C22 C23 C24 -0.5(3)
C22 C23 C24 C25 1.4(3)
C23 C24 C25 C26 -0.4(3)
C24 C25 C26 C21 -1.5(2)
C22 C21 C26 C25 2.4(2)
N2 C21 C26 C25 -179.3(1)
C3 N3 C31 C32 -131.7(2)
C3 N3 C31 C36 52.6(2)
C36 C31 C32 C33 -2.9(2)
N3 C31 C32 C33 -178.8(2)
C31 C32 C33 C34 1.8(3)
C32 C33 C34 C35 0.1(3)
C33 C34 C35 C36 -0.8(3)
C34 C35 C36 C31 -0.4(2)
C32 C31 C36 C35 2.2(2)
N3 C31 C36 C35 177.9(1)
C56 N51 C52 C53 -0.2(2)
C56 N51 C52 N5 179.7(1)
C4 N5 C52 N51 -171.5(1)
C4 N5 C52 C53 8.5(2)
N51 C52 C53 C54 0.7(2)
N5 C52 C53 C54 -179.3(1)
C52 C53 C54 C55 -0.3(2)
C53 C54 C55 C56 -0.5(3)
C52 N51 C56 C55 -0.6(2)
C54 C55 C56 N51 1.0(3)
